data_2108964
loop_
_publ_author_name
'Langer, Dominik'
'Wicher, Barbara'
'Tykarska, Ewa'

_publ_section_title
;
 Single-crystal-to-single-crystal phase transition of 18\b-glycyrrhetinic
 acid isopropyl ester
;
_journal_issue 3
_journal_name_full 'Acta Crystallographica Section B'
_journal_page_first
;
;
_journal_paper_doi 10.1107/S2052520622002517
_journal_volume 78
_journal_year 2022
_chemical_absolute_configuration syn
_chemical_formula_moiety 'C33 H52 O4'
_chemical_formula_sum 'C33 H52 O4'
_chemical_formula_weight 512.74
_chemical_melting_point 484.8
_chemical_name_common 'glycyrrhetinic acid isopropyl ester'
_space_group_crystal_system orthorhombic
_space_group_IT_number 19
_space_group_name_Hall 'P 2ac 2ab'
_space_group_name_H-M_alt 'P 21 21 21'
_atom_sites_solution_hydrogens geom
_atom_sites_solution_primary direct
_audit_creation_date 2021-08-19
_audit_creation_method
;
Olex2 1.3
(compiled 2020.11.12 svn.r5f609507 for OlexSys, GUI svn.r6272)
;
_cell_angle_alpha 90
_cell_angle_beta 90
_cell_angle_gamma 90
_cell_formula_units_Z 4
_cell_length_a 13.1807(3)
_cell_length_b 13.2466(4)
_cell_length_c 17.2198(5)
_cell_measurement_reflns_used 12238
_cell_measurement_temperature 298(2)
_cell_measurement_theta_max 75.99
_cell_measurement_theta_min 4.17
_cell_volume 3006.57(14)
_computing_cell_refinement 'CrysAlisPro 1.171.38.34a (Rigaku OD, 2015)'
_computing_data_collection 'CrysAlisPro 1.171.38.34a (Rigaku OD, 2015)'
_computing_data_reduction 'CrysAlisPro 1.171.38.34a (Rigaku OD, 2015)'
_computing_molecular_graphics 'Olex2 1.3 (Dolomanov et al., 2009)'
_computing_publication_material 'Olex2 1.3 (Dolomanov et al., 2009)'
_computing_structure_refinement 'SHELXL 2018/3 (Sheldrick, 2015)'
_computing_structure_solution 'SHELXT 2014/5 (Sheldrick, 2014)'
_diffrn_ambient_temperature 298.15
_diffrn_detector_area_resol_mean 5.1996
_diffrn_measured_fraction_theta_full 0.997
_diffrn_measured_fraction_theta_max 0.997
_diffrn_measurement_device_type 'SuperNova, Dual, Cu at zero, Atlas'
_diffrn_measurement_method '\w scans'
_diffrn_radiation_type CuK\a
_diffrn_radiation_wavelength 1.54184
_diffrn_reflns_av_R_equivalents 0.0170
_diffrn_reflns_av_unetI/netI 0.0163
_diffrn_reflns_Laue_measured_fraction_full 0.997
_diffrn_reflns_Laue_measured_fraction_max 0.997
_diffrn_reflns_limit_h_max 16
_diffrn_reflns_limit_h_min -16
_diffrn_reflns_limit_k_max 16
_diffrn_reflns_limit_k_min -16
_diffrn_reflns_limit_l_max 21
_diffrn_reflns_limit_l_min -21
_diffrn_reflns_number 17521
_diffrn_reflns_point_group_measured_fraction_full 0.979
_diffrn_reflns_point_group_measured_fraction_max 0.964
_diffrn_reflns_theta_full 67.684
_diffrn_reflns_theta_max 74.486
_diffrn_reflns_theta_min 6.684
_diffrn_source 'micro-focus sealed X-ray tube'
_exptl_absorpt_coefficient_mu 0.561
_exptl_absorpt_correction_T_max 1.000
_exptl_absorpt_correction_T_min 0.686
_exptl_absorpt_correction_type multi-scan
_exptl_absorpt_process_details
;
CrysAlisPro 1.171.38.34a (Rigaku Oxford Diffraction, 2015)
Empirical absorption correction using spherical harmonics,
 implemented in SCALE3 ABSPACK scaling algorithm.
;
_exptl_crystal_colour colorless
_exptl_crystal_density_diffrn 1.133
_exptl_crystal_description block
_exptl_crystal_F_000 1128
_exptl_crystal_size_max 0.4
_exptl_crystal_size_mid 0.3
_exptl_crystal_size_min 0.2
_exptl_transmission_factor_max 1.000
_exptl_transmission_factor_min 0.879
_refine_diff_density_max 0.345
_refine_diff_density_min -0.305
_refine_diff_density_rms 0.038
_refine_ls_abs_structure_details
;
 Flack x determined using 2272 quotients [(I+)-(I-)]/[(I+)+(I-)]
 (Parsons, Flack and Wagner, Acta Cryst. B69 (2013) 249-259).
;
_refine_ls_abs_structure_Flack 0.01(7)
_refine_ls_extinction_method none
_refine_ls_goodness_of_fit_ref 1.051
_refine_ls_hydrogen_treatment constr
_refine_ls_matrix_type full
_refine_ls_number_parameters 355
_refine_ls_number_reflns 5936
_refine_ls_number_restraints 13
_refine_ls_restrained_S_all 1.050
_refine_ls_R_factor_all 0.0565
_refine_ls_R_factor_gt 0.0544
_refine_ls_shift/su_max 0.001
_refine_ls_shift/su_mean 0.000
_refine_ls_structure_factor_coef Fsqd
_refine_ls_weighting_details 'w=1/[\s^2^(Fo^2^)+(0.1113P)^2^+0.3512P] where P=(Fo^2^+2Fc^2^)/3'
_refine_ls_weighting_scheme calc
_refine_ls_wR_factor_gt 0.1619
_refine_ls_wR_factor_ref 0.1656
_reflns_Friedel_coverage 0.724
_reflns_Friedel_fraction_full 0.957
_reflns_Friedel_fraction_max 0.921
_reflns_number_gt 5661
_reflns_number_total 5936
_reflns_threshold_expression 'I > 2\s(I)'
_cod_data_source_file rm5058sup1.cif
_cod_data_source_block P-13-17
_cod_original_cell_volume 3006.57(13)
_cod_database_code 2108964
_shelx_shelxl_version_number 2018/3
_shelx_space_group_comment
;
The symmetry employed for this shelxl refinement is uniquely defined
by the following loop, which should always be used as a source of
symmetry information in preference to the above space-group names.
They are only intended as comments.
;
_shelx_estimated_absorpt_t_max 0.896
_shelx_estimated_absorpt_t_min 0.807
_olex2_refinement_description
;
1. Fixed Uiso
 At 1.2 times of:
  All C(H) groups, All C(H,H) groups
 At 1.5 times of:
  All C(H,H,H) groups, All O(H) groups
2. Restrained distances
 C20-C30 = C20-C30' = C31'-C32' = C31'-C33' = C31-C32 = C31-C33
 1.494 with sigma of 0.001
 O30-C31 = O30'-C31'
 1.452 with sigma of 0.001
 C30-O31 = C30'-O31'
 1.207 with sigma of 0.001
 C30-O30 = C30'-O30'
 1.343 with sigma of 0.001
 C33-C32
 2.5 with sigma of 0.02
3. Uiso/Uaniso restraints and constraints
Uanis(O31') = Uanis(O31)
Uanis(C30') = Uanis(C30)
Uanis(O30) = Uanis(O30')
Uanis(C31') = Uanis(C31)
Uiso(C33) = Uiso(C33')
Uiso(C32') = Uiso(C32)
4. Others
 Sof(O30')=Sof(O31')=Sof(C30')=Sof(C31')=Sof(H31')=Sof(C32')=Sof(H32D)=
 Sof(H32E)=Sof(H32F)=Sof(C33')=Sof(H33D)=Sof(H33E)=Sof(H33F)=1-FVAR(1)
 Sof(O30)=Sof(O31)=Sof(C30)=Sof(C31)=Sof(H31)=Sof(C32)=Sof(H32A)=Sof(H32B)=
 Sof(H32C)=Sof(C33)=Sof(H33A)=Sof(H33B)=Sof(H33C)=FVAR(1)
5.a Ternary CH refined with riding coordinates:
 C3(H3A), C5(H5), C9(H9), C18(H18), C31(H31), C31'(H31')
5.b Secondary CH2 refined with riding coordinates:
 C1(H1A,H1B), C2(H2A,H2B), C6(H6A,H6B), C7(H7A,H7B), C15(H15A,H15B), C16(H16A,
 H16B), C19(H19A,H19B), C21(H21A,H21B), C22(H22A,H22B)
5.c Aromatic/amide H refined with riding coordinates:
 C12(H12)
5.d Idealised Me refined as rotating group:
 C23(H23A,H23B,H23C), C24(H24A,H24B,H24C), C25(H25A,H25B,H25C), C26(H26A,H26B,
 H26C), C27(H27A,H27B,H27C), C28(H28A,H28B,H28C), C29(H29A,H29B,H29C), C32(H32A,
 H32B,H32C), C33(H33A,H33B,H33C), C32'(H32D,H32E,H32F), C33'(H33D,H33E,H33F)
5.e Idealised tetrahedral OH refined as rotating group:
 O3(H3)
;
_olex2_submission_special_instructions 'No special instructions were received'

loop_
_space_group_symop_operation_xyz
'x, y, z'
'-x+1/2, -y, z+1/2'
'x+1/2, -y+1/2, -z'
'-x, y+1/2, -z+1/2'

loop_
_atom_site_label
_atom_site_type_symbol
_atom_site_fract_x
_atom_site_fract_y
_atom_site_fract_z
_atom_site_U_iso_or_equiv
_atom_site_adp_type
_atom_site_occupancy
_atom_site_site_symmetry_order
_atom_site_calc_flag
_atom_site_refinement_flags_posn
_atom_site_refinement_flags_adp
_atom_site_refinement_flags_occupancy
_atom_site_disorder_assembly
_atom_site_disorder_group
O3 O 0.6247(2) -0.2465(2) 0.77448(19) 0.0876(8) Uani 1 1 d . . . . .
H3 H 0.563268 -0.256102 0.775910 0.131 Uiso 1 1 calc R U . . .
O11 O 0.60620(18) 0.2501(2) 0.72204(17) 0.0834(8) Uani 1 1 d . . . . .
C1 C 0.60509(19) 0.0285(2) 0.71977(18) 0.0589(6) Uani 1 1 d . . . . .
H1A H 0.563390 0.082182 0.740889 0.071 Uiso 1 1 calc R U . . .
H1B H 0.586405 0.019409 0.665733 0.071 Uiso 1 1 calc R U . . .
C2 C 0.5834(2) -0.0688(3) 0.7640(2) 0.0661(8) Uani 1 1 d . . . . .
H2A H 0.598982 -0.059113 0.818517 0.079 Uiso 1 1 calc R U . . .
H2B H 0.511934 -0.085149 0.759625 0.079 Uiso 1 1 calc R U . . .
C3 C 0.6454(2) -0.1547(2) 0.7328(2) 0.0657(7) Uani 1 1 d . . . . .
H3A H 0.625360 -0.165273 0.678599 0.079 Uiso 1 1 calc R U . . .
C4 C 0.7608(2) -0.1369(2) 0.73424(18) 0.0592(6) Uani 1 1 d . . . . .
C5 C 0.78236(18) -0.03170(19) 0.69640(14) 0.0482(5) Uani 1 1 d . . . . .
H5 H 0.763281 -0.040317 0.641799 0.058 Uiso 1 1 calc R U . . .
C6 C 0.89465(19) -0.0034(2) 0.69381(17) 0.0555(6) Uani 1 1 d . . . . .
H6A H 0.915934 0.020388 0.744524 0.067 Uiso 1 1 calc R U . . .
H6B H 0.934554 -0.062670 0.681050 0.067 Uiso 1 1 calc R U . . .
C7 C 0.91369(18) 0.0787(2) 0.63346(17) 0.0560(6) Uani 1 1 d . . . . .
H7A H 0.898827 0.051623 0.582382 0.067 Uiso 1 1 calc R U . . .
H7B H 0.985071 0.096510 0.634491 0.067 Uiso 1 1 calc R U . . .
C8 C 0.85050(16) 0.1754(2) 0.64547(14) 0.0466(5) Uani 1 1 d . . . . .
C9 C 0.73734(16) 0.14644(18) 0.66393(13) 0.0444(5) Uani 1 1 d . . . . .
H9 H 0.711194 0.119332 0.614901 0.053 Uiso 1 1 calc R U . . .
C10 C 0.71825(17) 0.0601(2) 0.72444(14) 0.0473(5) Uani 1 1 d . . . . .
C11 C 0.6774(2) 0.2433(2) 0.67652(17) 0.0563(6) Uani 1 1 d . . . . .
C12 C 0.7055(2) 0.3298(2) 0.62902(18) 0.0592(6) Uani 1 1 d . . . . .
H12 H 0.666234 0.387871 0.633707 0.071 Uiso 1 1 calc R U . . .
C13 C 0.78376(19) 0.33251(19) 0.57892(15) 0.0498(5) Uani 1 1 d . . . . .
C14 C 0.85132(17) 0.24051(18) 0.56813(14) 0.0462(5) Uani 1 1 d . . . . .
C15 C 0.96153(19) 0.2710(2) 0.54663(18) 0.0588(6) Uani 1 1 d . . . . .
H15A H 0.998106 0.286347 0.594068 0.071 Uiso 1 1 calc R U . . .
H15B H 0.994607 0.213587 0.522508 0.071 Uiso 1 1 calc R U . . .
C16 C 0.9699(2) 0.3619(3) 0.4917(2) 0.0658(7) Uani 1 1 d . . . . .
H16A H 1.040893 0.379028 0.485057 0.079 Uiso 1 1 calc R U . . .
H16B H 0.943035 0.343220 0.441272 0.079 Uiso 1 1 calc R U . . .
C17 C 0.9128(2) 0.4546(2) 0.5216(2) 0.0663(7) Uani 1 1 d . . . . .
C18 C 0.7997(2) 0.4271(2) 0.53009(18) 0.0559(6) Uani 1 1 d . . . . .
H18 H 0.767354 0.482872 0.558057 0.067 Uiso 1 1 calc R U . . .
C19 C 0.7452(2) 0.4179(2) 0.45131(18) 0.0580(6) Uani 1 1 d . . . . .
H19A H 0.673872 0.404068 0.460236 0.070 Uiso 1 1 calc R U . . .
H19B H 0.773461 0.361381 0.422787 0.070 Uiso 1 1 calc R U . . .
C20 C 0.7553(3) 0.5148(2) 0.40163(19) 0.0693(8) Uani 1 1 d D . . . .
C21 C 0.8687(3) 0.5344(3) 0.3892(2) 0.0795(10) Uani 1 1 d . . . . .
H21A H 0.897671 0.479291 0.359487 0.095 Uiso 1 1 calc R U . . .
H21B H 0.877251 0.595987 0.359339 0.095 Uiso 1 1 calc R U . . .
C22 C 0.9252(3) 0.5444(3) 0.4664(3) 0.0822(10) Uani 1 1 d . . . . .
H22A H 0.901546 0.604822 0.492565 0.099 Uiso 1 1 calc R U . . .
H22B H 0.996886 0.553380 0.455588 0.099 Uiso 1 1 calc R U . . .
C23 C 0.8036(3) -0.1464(3) 0.8162(2) 0.0753(9) Uani 1 1 d . . . . .
H23A H 0.875325 -0.133657 0.815143 0.113 Uiso 1 1 calc R U . . .
H23B H 0.791459 -0.213337 0.835393 0.113 Uiso 1 1 calc R U . . .
H23C H 0.771114 -0.098188 0.849507 0.113 Uiso 1 1 calc R U . . .
C24 C 0.8096(3) -0.2199(3) 0.6844(3) 0.0805(10) Uani 1 1 d . . . . .
H24A H 0.788287 -0.284845 0.702890 0.121 Uiso 1 1 calc R U . . .
H24B H 0.882139 -0.214833 0.687831 0.121 Uiso 1 1 calc R U . . .
H24C H 0.788959 -0.211735 0.631303 0.121 Uiso 1 1 calc R U . . .
C25 C 0.7419(2) 0.0940(3) 0.80852(16) 0.0634(7) Uani 1 1 d . . . . .
H25A H 0.813652 0.089933 0.817536 0.095 Uiso 1 1 calc R U . . .
H25B H 0.707081 0.050723 0.844443 0.095 Uiso 1 1 calc R U . . .
H25C H 0.719607 0.162344 0.815753 0.095 Uiso 1 1 calc R U . . .
C26 C 0.8965(2) 0.2346(3) 0.71383(17) 0.0637(7) Uani 1 1 d . . . . .
H26A H 0.956910 0.268531 0.696921 0.096 Uiso 1 1 calc R U . . .
H26B H 0.912927 0.188754 0.755131 0.096 Uiso 1 1 calc R U . . .
H26C H 0.848235 0.283438 0.732092 0.096 Uiso 1 1 calc R U . . .
C27 C 0.8078(2) 0.1826(2) 0.49730(15) 0.0546(6) Uani 1 1 d . . . . .
H27A H 0.825358 0.217674 0.450395 0.082 Uiso 1 1 calc R U . . .
H27B H 0.735333 0.178550 0.501716 0.082 Uiso 1 1 calc R U . . .
H27C H 0.835850 0.115735 0.495938 0.082 Uiso 1 1 calc R U . . .
C28 C 0.9539(3) 0.4887(3) 0.6016(3) 0.0879(11) Uani 1 1 d . . . . .
H28A H 0.914593 0.544709 0.620154 0.132 Uiso 1 1 calc R U . . .
H28B H 1.023565 0.508645 0.596468 0.132 Uiso 1 1 calc R U . . .
H28C H 0.948951 0.433751 0.637784 0.132 Uiso 1 1 calc R U . . .
C29 C 0.7052(3) 0.4964(3) 0.3217(2) 0.0865(11) Uani 1 1 d . . . . .
H29A H 0.719916 0.552144 0.287825 0.130 Uiso 1 1 calc R U . . .
H29B H 0.633132 0.490377 0.328046 0.130 Uiso 1 1 calc R U . . .
H29C H 0.731577 0.435343 0.299453 0.130 Uiso 1 1 calc R U . . .
O30 O 0.6167(15) 0.5742(13) 0.4780(14) 0.0842(11) Uani 0.325(6) 1 d D . P A 1
O31 O 0.7073(12) 0.6855(9) 0.4071(12) 0.109(2) Uani 0.325(6) 1 d D . P A 1
C30 C 0.6878(8) 0.5999(6) 0.4258(9) 0.0684(16) Uani 0.325(6) 1 d D . P A 1
C31 C 0.5519(9) 0.6585(13) 0.4992(8) 0.0770(15) Uani 0.325(6) 1 d D . P A 1
H31 H 0.554804 0.708346 0.457219 0.092 Uiso 0.325(6) 1 calc R U P A 1
C32 C 0.6047(15) 0.7018(17) 0.5683(10) 0.142(3) Uiso 0.325(6) 1 d D . P A 1
H32A H 0.591581 0.660334 0.612910 0.213 Uiso 0.325(6) 1 calc R U P A 1
H32B H 0.580141 0.768903 0.577750 0.213 Uiso 0.325(6) 1 calc R U P A 1
H32C H 0.676441 0.704018 0.558691 0.213 Uiso 0.325(6) 1 calc R U P A 1
C33 C 0.4432(10) 0.6314(16) 0.5122(13) 0.131(3) Uiso 0.325(6) 1 d D . P A 1
H33A H 0.410009 0.622627 0.463073 0.196 Uiso 0.325(6) 1 calc R U P A 1
H33B H 0.410361 0.684530 0.540664 0.196 Uiso 0.325(6) 1 calc R U P A 1
H33C H 0.439334 0.569753 0.541367 0.196 Uiso 0.325(6) 1 calc R U P A 1
O30' O 0.6259(7) 0.5834(6) 0.4788(7) 0.0842(11) Uani 0.675(6) 1 d D . P A 2
O31' O 0.7423(5) 0.6917(4) 0.4401(5) 0.109(2) Uani 0.675(6) 1 d D . P A 2
C30' C 0.7136(4) 0.6052(3) 0.4428(3) 0.0684(16) Uani 0.675(6) 1 d D . P A 2
C31' C 0.5735(5) 0.6593(6) 0.5246(3) 0.0770(15) Uani 0.675(6) 1 d D . P A 2
H31' H 0.618630 0.717622 0.530714 0.092 Uiso 0.675(6) 1 calc R U P A 2
C32' C 0.5464(9) 0.6211(9) 0.6036(4) 0.142(3) Uiso 0.675(6) 1 d D . P A 2
H32D H 0.606723 0.598698 0.629704 0.213 Uiso 0.675(6) 1 calc R U P A 2
H32E H 0.499903 0.565691 0.598752 0.213 Uiso 0.675(6) 1 calc R U P A 2
H32F H 0.515298 0.674275 0.632987 0.213 Uiso 0.675(6) 1 calc R U P A 2
C33' C 0.4884(7) 0.6887(8) 0.4721(5) 0.131(3) Uiso 0.675(6) 1 d D . P A 2
H33D H 0.447744 0.630370 0.460728 0.196 Uiso 0.675(6) 1 calc R U P A 2
H33E H 0.515434 0.715632 0.424650 0.196 Uiso 0.675(6) 1 calc R U P A 2
H33F H 0.447234 0.738883 0.497059 0.196 Uiso 0.675(6) 1 calc R U P A 2

loop_
_atom_site_aniso_label
_atom_site_aniso_U_11
_atom_site_aniso_U_22
_atom_site_aniso_U_33
_atom_site_aniso_U_23
_atom_site_aniso_U_13
_atom_site_aniso_U_12
O3 0.0722(14) 0.0701(14) 0.121(2) 0.0293(14) 0.0133(15) -0.0093(12)
O11 0.0696(14) 0.0763(14) 0.1042(17) 0.0195(13) 0.0405(13) 0.0243(12)
C1 0.0386(11) 0.0687(16) 0.0694(15) 0.0131(13) 0.0034(10) -0.0004(11)
C2 0.0434(12) 0.0800(19) 0.0748(17) 0.0202(15) 0.0099(12) -0.0056(12)
C3 0.0587(15) 0.0654(17) 0.0731(16) 0.0155(14) 0.0025(13) -0.0097(13)
C4 0.0500(13) 0.0587(14) 0.0689(15) 0.0170(12) 0.0066(12) 0.0028(12)
C5 0.0414(11) 0.0541(12) 0.0493(11) 0.0078(10) 0.0009(9) 0.0028(9)
C6 0.0396(11) 0.0615(14) 0.0655(14) 0.0122(12) 0.0015(10) 0.0083(11)
C7 0.0357(11) 0.0642(15) 0.0680(15) 0.0137(13) 0.0095(10) 0.0080(10)
C8 0.0353(10) 0.0552(12) 0.0493(11) 0.0025(10) 0.0007(8) 0.0007(9)
C9 0.0366(10) 0.0494(11) 0.0473(10) 0.0019(9) 0.0023(8) 0.0019(9)
C10 0.0369(10) 0.0553(13) 0.0498(11) 0.0059(10) 0.0038(9) 0.0017(9)
C11 0.0460(12) 0.0584(14) 0.0645(15) 0.0032(12) 0.0137(11) 0.0080(11)
C12 0.0559(14) 0.0517(13) 0.0699(15) 0.0021(12) 0.0123(12) 0.0116(11)
C13 0.0449(11) 0.0482(12) 0.0564(12) 0.0009(10) 0.0025(9) -0.0014(9)
C14 0.0391(11) 0.0488(11) 0.0505(11) 0.0012(10) 0.0031(9) -0.0008(9)
C15 0.0405(11) 0.0659(15) 0.0701(16) 0.0082(13) 0.0081(11) -0.0015(11)
C16 0.0477(13) 0.0709(17) 0.0789(18) 0.0143(15) 0.0086(13) -0.0070(13)
C17 0.0574(15) 0.0596(15) 0.0819(19) 0.0076(14) -0.0002(14) -0.0136(12)
C18 0.0529(13) 0.0468(12) 0.0680(15) 0.0042(11) 0.0079(11) 0.0003(11)
C19 0.0526(13) 0.0497(12) 0.0717(15) 0.0125(12) 0.0037(12) -0.0002(11)
C20 0.0644(16) 0.0623(16) 0.0811(19) 0.0254(15) 0.0119(15) 0.0040(14)
C21 0.0707(19) 0.0721(19) 0.096(2) 0.0299(18) 0.0190(18) -0.0073(15)
C22 0.075(2) 0.0645(18) 0.107(3) 0.0198(18) 0.005(2) -0.0196(15)
C23 0.0610(16) 0.087(2) 0.0775(19) 0.0373(18) 0.0006(14) 0.0056(16)
C24 0.080(2) 0.0578(16) 0.103(3) 0.0119(17) 0.020(2) 0.0085(15)
C25 0.0639(16) 0.0758(17) 0.0506(13) 0.0016(12) 0.0070(12) -0.0023(14)
C26 0.0580(15) 0.0733(17) 0.0599(15) 0.0022(13) -0.0083(12) -0.0124(14)
C27 0.0606(14) 0.0542(12) 0.0490(12) -0.0015(10) 0.0014(11) -0.0005(11)
C28 0.086(2) 0.078(2) 0.100(3) -0.003(2) -0.011(2) -0.0279(19)
C29 0.078(2) 0.093(2) 0.088(2) 0.036(2) 0.0020(18) 0.006(2)
O30 0.088(2) 0.0503(18) 0.114(2) 0.0050(16) 0.0309(19) 0.0024(16)
O31 0.099(5) 0.0522(15) 0.176(8) 0.012(3) 0.016(4) -0.012(2)
C30 0.059(3) 0.0557(17) 0.090(4) 0.0202(19) -0.011(3) -0.0077(19)
C31 0.086(3) 0.069(2) 0.077(4) -0.018(3) -0.023(3) 0.010(3)
O30' 0.088(2) 0.0503(18) 0.114(2) 0.0050(16) 0.0309(19) 0.0024(16)
O31' 0.099(5) 0.0522(15) 0.176(8) 0.012(3) 0.016(4) -0.012(2)
C30' 0.059(3) 0.0557(17) 0.090(4) 0.0202(19) -0.011(3) -0.0077(19)
C31' 0.086(3) 0.069(2) 0.077(4) -0.018(3) -0.023(3) 0.010(3)

loop_
_atom_type_symbol
_atom_type_description
_atom_type_scat_dispersion_real
_atom_type_scat_dispersion_imag
_atom_type_scat_source
C C 0.0181 0.0091 'International Tables Vol C Tables 4.2.6.8 and 6.1.1.4'
H H 0.0000 0.0000 'International Tables Vol C Tables 4.2.6.8 and 6.1.1.4'
O O 0.0492 0.0322 'International Tables Vol C Tables 4.2.6.8 and 6.1.1.4'

loop_
_geom_angle_atom_site_label_1
_geom_angle_atom_site_label_2
_geom_angle_atom_site_label_3
_geom_angle
_geom_angle_site_symmetry_1
_geom_angle_site_symmetry_3
_geom_angle_publ_flag
C3 O3 H3 109.5 . . ?
H1A C1 H1B 107.8 . . ?
C2 C1 H1A 109.1 . . ?
C2 C1 H1B 109.1 . . ?
C2 C1 C10 112.5(2) . . ?
C10 C1 H1A 109.1 . . ?
C10 C1 H1B 109.1 . . ?
C1 C2 H2A 109.4 . . ?
C1 C2 H2B 109.4 . . ?
H2A C2 H2B 108.0 . . ?
C3 C2 C1 111.2(2) . . ?
C3 C2 H2A 109.4 . . ?
C3 C2 H2B 109.4 . . ?
O3 C3 C2 111.1(3) . . ?
O3 C3 H3A 107.6 . . ?
O3 C3 C4 108.0(2) . . ?
C2 C3 H3A 107.6 . . ?
C2 C3 C4 114.6(3) . . ?
C4 C3 H3A 107.6 . . ?
C3 C4 C5 108.0(2) . . ?
C23 C4 C3 111.6(2) . . ?
C23 C4 C5 113.0(3) . . ?
C23 C4 C24 107.6(3) . . ?
C24 C4 C3 107.2(3) . . ?
C24 C4 C5 109.2(2) . . ?
C4 C5 H5 104.4 . . ?
C6 C5 C4 114.0(2) . . ?
C6 C5 H5 104.4 . . ?
C6 C5 C10 110.1(2) . . ?
C10 C5 C4 117.9(2) . . ?
C10 C5 H5 104.4 . . ?
C5 C6 H6A 109.5 . . ?
C5 C6 H6B 109.5 . . ?
H6A C6 H6B 108.1 . . ?
C7 C6 C5 110.8(2) . . ?
C7 C6 H6A 109.5 . . ?
C7 C6 H6B 109.5 . . ?
C6 C7 H7A 108.7 . . ?
C6 C7 H7B 108.7 . . ?
C6 C7 C8 114.3(2) . . ?
H7A C7 H7B 107.6 . . ?
C8 C7 H7A 108.7 . . ?
C8 C7 H7B 108.7 . . ?
C7 C8 C9 109.7(2) . . ?
C7 C8 C14 109.59(19) . . ?
C9 C8 C14 107.98(17) . . ?
C26 C8 C7 108.3(2) . . ?
C26 C8 C9 110.1(2) . . ?
C26 C8 C14 111.2(2) . . ?
C8 C9 H9 104.4 . . ?
C10 C9 C8 117.68(18) . . ?
C10 C9 H9 104.4 . . ?
C11 C9 C8 108.4(2) . . ?
C11 C9 H9 104.4 . . ?
C11 C9 C10 115.89(19) . . ?
C1 C10 C5 107.1(2) . . ?
C1 C10 C9 108.48(19) . . ?
C5 C10 C9 106.06(18) . . ?
C25 C10 C1 108.7(2) . . ?
C25 C10 C5 114.0(2) . . ?
C25 C10 C9 112.2(2) . . ?
O11 C11 C9 123.4(3) . . ?
O11 C11 C12 119.7(3) . . ?
C12 C11 C9 116.8(2) . . ?
C11 C12 H12 117.4 . . ?
C13 C12 C11 125.2(2) . . ?
C13 C12 H12 117.4 . . ?
C12 C13 C14 120.4(2) . . ?
C12 C13 C18 118.8(2) . . ?
C14 C13 C18 120.7(2) . . ?
C13 C14 C8 109.22(19) . . ?
C13 C14 C15 111.6(2) . . ?
C13 C14 C27 106.0(2) . . ?
C15 C14 C8 110.36(19) . . ?
C27 C14 C8 112.9(2) . . ?
C27 C14 C15 106.7(2) . . ?
C14 C15 H15A 108.6 . . ?
C14 C15 H15B 108.6 . . ?
H15A C15 H15B 107.6 . . ?
C16 C15 C14 114.7(2) . . ?
C16 C15 H15A 108.6 . . ?
C16 C15 H15B 108.6 . . ?
C15 C16 H16A 109.0 . . ?
C15 C16 H16B 109.0 . . ?
H16A C16 H16B 107.8 . . ?
C17 C16 C15 112.8(3) . . ?
C17 C16 H16A 109.0 . . ?
C17 C16 H16B 109.0 . . ?
C16 C17 C18 108.5(2) . . ?
C16 C17 C22 111.3(3) . . ?
C16 C17 C28 111.2(3) . . ?
C18 C17 C28 108.8(3) . . ?
C22 C17 C18 110.2(3) . . ?
C22 C17 C28 106.8(3) . . ?
C13 C18 C17 112.4(2) . . ?
C13 C18 H18 106.8 . . ?
C13 C18 C19 110.9(2) . . ?
C17 C18 H18 106.8 . . ?
C19 C18 C17 112.7(2) . . ?
C19 C18 H18 106.8 . . ?
C18 C19 H19A 109.1 . . ?
C18 C19 H19B 109.1 . . ?
C18 C19 C20 112.4(2) . . ?
H19A C19 H19B 107.9 . . ?
C20 C19 H19A 109.1 . . ?
C20 C19 H19B 109.1 . . ?
C21 C20 C19 107.6(2) . . ?
C21 C20 C29 108.5(3) . . ?
C29 C20 C19 109.0(3) . . ?
C30 C20 C19 114.9(6) . . ?
C30 C20 C21 119.4(5) . . ?
C30 C20 C29 96.5(7) . . ?
C30' C20 C19 111.7(3) . . ?
C30' C20 C21 106.8(3) . . ?
C30' C20 C29 113.1(4) . . ?
C20 C21 H21A 109.3 . . ?
C20 C21 H21B 109.3 . . ?
H21A C21 H21B 108.0 . . ?
C22 C21 C20 111.6(3) . . ?
C22 C21 H21A 109.3 . . ?
C22 C21 H21B 109.3 . . ?
C17 C22 H22A 108.6 . . ?
C17 C22 H22B 108.6 . . ?
C21 C22 C17 114.8(3) . . ?
C21 C22 H22A 108.6 . . ?
C21 C22 H22B 108.6 . . ?
H22A C22 H22B 107.5 . . ?
C4 C23 H23A 109.5 . . ?
C4 C23 H23B 109.5 . . ?
C4 C23 H23C 109.5 . . ?
H23A C23 H23B 109.5 . . ?
H23A C23 H23C 109.5 . . ?
H23B C23 H23C 109.5 . . ?
C4 C24 H24A 109.5 . . ?
C4 C24 H24B 109.5 . . ?
C4 C24 H24C 109.5 . . ?
H24A C24 H24B 109.5 . . ?
H24A C24 H24C 109.5 . . ?
H24B C24 H24C 109.5 . . ?
C10 C25 H25A 109.5 . . ?
C10 C25 H25B 109.5 . . ?
C10 C25 H25C 109.5 . . ?
H25A C25 H25B 109.5 . . ?
H25A C25 H25C 109.5 . . ?
H25B C25 H25C 109.5 . . ?
C8 C26 H26A 109.5 . . ?
C8 C26 H26B 109.5 . . ?
C8 C26 H26C 109.5 . . ?
H26A C26 H26B 109.5 . . ?
H26A C26 H26C 109.5 . . ?
H26B C26 H26C 109.5 . . ?
C14 C27 H27A 109.5 . . ?
C14 C27 H27B 109.5 . . ?
C14 C27 H27C 109.5 . . ?
H27A C27 H27B 109.5 . . ?
H27A C27 H27C 109.5 . . ?
H27B C27 H27C 109.5 . . ?
C17 C28 H28A 109.5 . . ?
C17 C28 H28B 109.5 . . ?
C17 C28 H28C 109.5 . . ?
H28A C28 H28B 109.5 . . ?
H28A C28 H28C 109.5 . . ?
H28B C28 H28C 109.5 . . ?
C20 C29 H29A 109.5 . . ?
C20 C29 H29B 109.5 . . ?
C20 C29 H29C 109.5 . . ?
H29A C29 H29B 109.5 . . ?
H29A C29 H29C 109.5 . . ?
H29B C29 H29C 109.5 . . ?
C30 O30 C31 112.6(12) . . ?
O30 C30 C20 114.2(9) . . ?
O31 C30 C20 120.5(12) . . ?
O31 C30 O30 124.4(13) . . ?
O30 C31 H31 108.1 . . ?
O30 C31 C32 102.8(17) . . ?
O30 C31 C33 114.7(15) . . ?
C32 C31 H31 108.1 . . ?
C32 C31 C33 114.8(13) . . ?
C33 C31 H31 108.1 . . ?
C31 C32 H32A 109.5 . . ?
C31 C32 H32B 109.5 . . ?
C31 C32 H32C 109.5 . . ?
H32A C32 H32B 109.5 . . ?
H32A C32 H32C 109.5 . . ?
H32B C32 H32C 109.5 . . ?
C31 C33 H33A 109.5 . . ?
C31 C33 H33B 109.5 . . ?
C31 C33 H33C 109.5 . . ?
H33A C33 H33B 109.5 . . ?
H33A C33 H33C 109.5 . . ?
H33B C33 H33C 109.5 . . ?
C30' O30' C31' 120.7(6) . . ?
O30' C30' C20 111.3(4) . . ?
O31' C30' C20 128.7(6) . . ?
O31' C30' O30' 119.4(6) . . ?
O30' C31' H31' 108.4 . . ?
O30' C31' C32' 111.9(7) . . ?
O30' C31' C33' 102.0(7) . . ?
C32' C31' H31' 108.4 . . ?
C33' C31' H31' 108.4 . . ?
C33' C31' C32' 117.4(8) . . ?
C31' C32' H32D 109.5 . . ?
C31' C32' H32E 109.5 . . ?
C31' C32' H32F 109.5 . . ?
H32D C32' H32E 109.5 . . ?
H32D C32' H32F 109.5 . . ?
H32E C32' H32F 109.5 . . ?
C31' C33' H33D 109.5 . . ?
C31' C33' H33E 109.5 . . ?
C31' C33' H33F 109.5 . . ?
H33D C33' H33E 109.5 . . ?
H33D C33' H33F 109.5 . . ?
H33E C33' H33F 109.5 . . ?

loop_
_geom_bond_atom_site_label_1
_geom_bond_atom_site_label_2
_geom_bond_distance
_geom_bond_site_symmetry_2
_geom_bond_publ_flag
O3 H3 0.8200 . ?
O3 C3 1.438(4) . ?
O11 C11 1.226(3) . ?
C1 H1A 0.9700 . ?
C1 H1B 0.9700 . ?
C1 C2 1.523(4) . ?
C1 C10 1.551(3) . ?
C2 H2A 0.9700 . ?
C2 H2B 0.9700 . ?
C2 C3 1.499(5) . ?
C3 H3A 0.9800 . ?
C3 C4 1.540(4) . ?
C4 C5 1.565(4) . ?
C4 C23 1.525(5) . ?
C4 C24 1.535(5) . ?
C5 H5 0.9800 . ?
C5 C6 1.527(3) . ?
C5 C10 1.557(3) . ?
C6 H6A 0.9700 . ?
C6 H6B 0.9700 . ?
C6 C7 1.526(4) . ?
C7 H7A 0.9700 . ?
C7 H7B 0.9700 . ?
C7 C8 1.541(3) . ?
C8 C9 1.573(3) . ?
C8 C14 1.587(3) . ?
C8 C26 1.539(4) . ?
C9 H9 0.9800 . ?
C9 C10 1.568(3) . ?
C9 C11 1.522(3) . ?
C10 C25 1.548(4) . ?
C11 C12 1.457(4) . ?
C12 H12 0.9300 . ?
C12 C13 1.345(4) . ?
C13 C14 1.521(3) . ?
C13 C18 1.523(3) . ?
C14 C15 1.552(3) . ?
C14 C27 1.551(3) . ?
C15 H15A 0.9700 . ?
C15 H15B 0.9700 . ?
C15 C16 1.535(4) . ?
C16 H16A 0.9700 . ?
C16 H16B 0.9700 . ?
C16 C17 1.529(5) . ?
C17 C18 1.542(4) . ?
C17 C22 1.532(4) . ?
C17 C28 1.547(5) . ?
C18 H18 0.9800 . ?
C18 C19 1.540(4) . ?
C19 H19A 0.9700 . ?
C19 H19B 0.9700 . ?
C19 C20 1.548(4) . ?
C20 C21 1.532(5) . ?
C20 C29 1.546(6) . ?
C20 C30 1.4945(14) . ?
C20 C30' 1.4962(14) . ?
C21 H21A 0.9700 . ?
C21 H21B 0.9700 . ?
C21 C22 1.530(6) . ?
C22 H22A 0.9700 . ?
C22 H22B 0.9700 . ?
C23 H23A 0.9600 . ?
C23 H23B 0.9600 . ?
C23 H23C 0.9600 . ?
C24 H24A 0.9600 . ?
C24 H24B 0.9600 . ?
C24 H24C 0.9600 . ?
C25 H25A 0.9600 . ?
C25 H25B 0.9600 . ?
C25 H25C 0.9600 . ?
C26 H26A 0.9600 . ?
C26 H26B 0.9600 . ?
C26 H26C 0.9600 . ?
C27 H27A 0.9600 . ?
C27 H27B 0.9600 . ?
C27 H27C 0.9600 . ?
C28 H28A 0.9600 . ?
C28 H28B 0.9600 . ?
C28 H28C 0.9600 . ?
C29 H29A 0.9600 . ?
C29 H29B 0.9600 . ?
C29 H29C 0.9600 . ?
O30 C30 1.3430(14) . ?
O30 C31 1.4520(14) . ?
O31 C30 1.2069(14) . ?
C31 H31 0.9800 . ?
C31 C32 1.4938(14) . ?
C31 C33 1.4939(14) . ?
C32 H32A 0.9600 . ?
C32 H32B 0.9600 . ?
C32 H32C 0.9600 . ?
C33 H33A 0.9600 . ?
C33 H33B 0.9600 . ?
C33 H33C 0.9600 . ?
O30' C30' 1.3430(14) . ?
O30' C31' 1.4521(14) . ?
O31' C30' 1.2076(13) . ?
C31' H31' 0.9800 . ?
C31' C32' 1.4938(14) . ?
C31' C33' 1.4935(14) . ?
C32' H32D 0.9600 . ?
C32' H32E 0.9600 . ?
C32' H32F 0.9600 . ?
C33' H33D 0.9600 . ?
C33' H33E 0.9600 . ?
C33' H33F 0.9600 . ?

loop_
_geom_hbond_atom_site_label_D
_geom_hbond_atom_site_label_H
_geom_hbond_atom_site_label_A
_geom_hbond_distance_DH
_geom_hbond_distance_HA
_geom_hbond_distance_DA
_geom_hbond_angle_DHA
_geom_hbond_site_symmetry_A
_geom_hbond_publ_flag
O3 H3 O11 0.82 2.24 3.044(4) 168.9 4_646 yes

loop_
_geom_torsion_atom_site_label_1
_geom_torsion_atom_site_label_2
_geom_torsion_atom_site_label_3
_geom_torsion_atom_site_label_4
_geom_torsion
_geom_torsion_site_symmetry_1
_geom_torsion_site_symmetry_2
_geom_torsion_site_symmetry_3
_geom_torsion_site_symmetry_4
_geom_torsion_publ_flag
O3 C3 C4 C5 -174.3(3) . . . . ?
O3 C3 C4 C23 -49.5(4) . . . . ?
O3 C3 C4 C24 68.2(3) . . . . ?
O11 C11 C12 C13 177.9(3) . . . . ?
C1 C2 C3 O3 -179.9(3) . . . . ?
C1 C2 C3 C4 57.4(4) . . . . ?
C2 C1 C10 C5 54.2(3) . . . . ?
C2 C1 C10 C9 168.3(2) . . . . ?
C2 C1 C10 C25 -69.5(3) . . . . ?
C2 C3 C4 C5 -49.9(3) . . . . ?
C2 C3 C4 C23 74.9(3) . . . . ?
C2 C3 C4 C24 -167.5(3) . . . . ?
C3 C4 C5 C6 179.9(3) . . . . ?
C3 C4 C5 C10 48.5(3) . . . . ?
C4 C5 C6 C7 160.4(2) . . . . ?
C4 C5 C10 C1 -51.0(3) . . . . ?
C4 C5 C10 C9 -166.7(2) . . . . ?
C4 C5 C10 C25 69.3(3) . . . . ?
C5 C6 C7 C8 56.5(3) . . . . ?
C6 C5 C10 C1 175.9(2) . . . . ?
C6 C5 C10 C9 60.2(2) . . . . ?
C6 C5 C10 C25 -63.8(3) . . . . ?
C6 C7 C8 C9 -45.0(3) . . . . ?
C6 C7 C8 C14 -163.4(2) . . . . ?
C6 C7 C8 C26 75.1(3) . . . . ?
C7 C8 C9 C10 45.3(3) . . . . ?
C7 C8 C9 C11 179.3(2) . . . . ?
C7 C8 C14 C13 176.7(2) . . . . ?
C7 C8 C14 C15 -60.3(3) . . . . ?
C7 C8 C14 C27 59.0(3) . . . . ?
C8 C9 C10 C1 -167.5(2) . . . . ?
C8 C9 C10 C5 -52.7(3) . . . . ?
C8 C9 C10 C25 72.4(3) . . . . ?
C8 C9 C11 O11 -146.9(3) . . . . ?
C8 C9 C11 C12 35.5(3) . . . . ?
C8 C14 C15 C16 -159.7(2) . . . . ?
C9 C8 C14 C13 57.2(2) . . . . ?
C9 C8 C14 C15 -179.7(2) . . . . ?
C9 C8 C14 C27 -60.4(3) . . . . ?
C9 C11 C12 C13 -4.4(5) . . . . ?
C10 C1 C2 C3 -59.4(4) . . . . ?
C10 C5 C6 C7 -64.5(3) . . . . ?
C10 C9 C11 O11 -11.9(4) . . . . ?
C10 C9 C11 C12 170.4(2) . . . . ?
C11 C9 C10 C1 61.8(3) . . . . ?
C11 C9 C10 C5 176.6(2) . . . . ?
C11 C9 C10 C25 -58.3(3) . . . . ?
C11 C12 C13 C14 0.0(5) . . . . ?
C11 C12 C13 C18 176.6(3) . . . . ?
C12 C13 C14 C8 -27.2(3) . . . . ?
C12 C13 C14 C15 -149.5(3) . . . . ?
C12 C13 C14 C27 94.7(3) . . . . ?
C12 C13 C18 C17 140.5(3) . . . . ?
C12 C13 C18 C19 -92.3(3) . . . . ?
C13 C14 C15 C16 -38.0(3) . . . . ?
C13 C18 C19 C20 177.2(2) . . . . ?
C14 C8 C9 C10 164.6(2) . . . . ?
C14 C8 C9 C11 -61.4(2) . . . . ?
C14 C13 C18 C17 -42.9(3) . . . . ?
C14 C13 C18 C19 84.3(3) . . . . ?
C14 C15 C16 C17 53.9(4) . . . . ?
C15 C16 C17 C18 -60.0(4) . . . . ?
C15 C16 C17 C22 178.5(3) . . . . ?
C15 C16 C17 C28 59.6(3) . . . . ?
C16 C17 C18 C13 53.0(3) . . . . ?
C16 C17 C18 C19 -73.2(3) . . . . ?
C16 C17 C22 C21 71.1(4) . . . . ?
C17 C18 C19 C20 -55.8(3) . . . . ?
C18 C13 C14 C8 156.3(2) . . . . ?
C18 C13 C14 C15 34.0(3) . . . . ?
C18 C13 C14 C27 -81.8(3) . . . . ?
C18 C17 C22 C21 -49.4(4) . . . . ?
C18 C19 C20 C21 58.5(3) . . . . ?
C18 C19 C20 C29 176.0(3) . . . . ?
C18 C19 C20 C30 -77.1(7) . . . . ?
C18 C19 C20 C30' -58.4(4) . . . . ?
C19 C20 C21 C22 -57.4(4) . . . . ?
C19 C20 C30 O30 -10.9(19) . . . . ?
C19 C20 C30 O31 159.4(14) . . . . ?
C19 C20 C30' O30' -42.2(8) . . . . ?
C19 C20 C30' O31' 146.4(6) . . . . ?
C20 C21 C22 C17 55.5(4) . . . . ?
C21 C20 C30 O30 -140.9(16) . . . . ?
C21 C20 C30 O31 29.3(19) . . . . ?
C21 C20 C30' O30' -159.6(7) . . . . ?
C21 C20 C30' O31' 29.0(7) . . . . ?
C22 C17 C18 C13 175.1(3) . . . . ?
C22 C17 C18 C19 48.9(4) . . . . ?
C23 C4 C5 C6 55.9(3) . . . . ?
C23 C4 C5 C10 -75.4(3) . . . . ?
C24 C4 C5 C6 -63.8(3) . . . . ?
C24 C4 C5 C10 164.8(3) . . . . ?
C26 C8 C9 C10 -73.7(3) . . . . ?
C26 C8 C9 C11 60.2(3) . . . . ?
C26 C8 C14 C13 -63.7(3) . . . . ?
C26 C8 C14 C15 59.4(3) . . . . ?
C26 C8 C14 C27 178.7(2) . . . . ?
C27 C14 C15 C16 77.4(3) . . . . ?
C28 C17 C18 C13 -68.1(3) . . . . ?
C28 C17 C18 C19 165.6(3) . . . . ?
C28 C17 C22 C21 -167.4(4) . . . . ?
C29 C20 C21 C22 -175.1(3) . . . . ?
C29 C20 C30 O30 103.5(17) . . . . ?
C29 C20 C30 O31 -86.2(16) . . . . ?
C29 C20 C30' O30' 81.1(7) . . . . ?
C29 C20 C30' O31' -90.3(7) . . . . ?
C30 C20 C21 C22 75.8(8) . . . . ?
C30 O30 C31 C32 -92(2) . . . . ?
C30 O30 C31 C33 143.1(19) . . . . ?
C31 O30 C30 C20 -179.2(15) . . . . ?
C31 O30 C30 O31 11(3) . . . . ?
C30' C20 C21 C22 62.7(4) . . . . ?
C30' O30' C31' C32' -129.6(10) . . . . ?
C30' O30' C31' C33' 104.1(11) . . . . ?
C31' O30' C30' C20 178.0(8) . . . . ?
C31' O30' C30' O31' -9.7(15) . . . . ?
